data_2208090
loop_
_publ_author_name
'Jing, Zuo-Liang'
'Liu, Yu'
'Chen, Xin'
'Ming, Yu'

_publ_section_title
;
 <i>N</i>-(2,4-Dinitrophenyl)-<i>N</i>'-(4-methoxybenzylidene)hydrazine
;
_journal_issue 2
_journal_name_full 'Acta Crystallographica Section E'
_journal_page_first o862
_journal_page_last o863
_journal_paper_doi 10.1107/S160053680600287X
_journal_volume 62
_journal_year 2006
_chemical_formula_moiety 'C14 H12 N4 O5'
_chemical_formula_sum 'C14 H12 N4 O5'
_chemical_formula_weight 316.28
_chemical_name_systematic
;
 ?
;
_space_group_IT_number 14
_symmetry_cell_setting monoclinic
_symmetry_space_group_name_Hall '-P 2yn'
_symmetry_space_group_name_H-M 'P 1 21/n 1'
_atom_sites_solution_hydrogens geom
_atom_sites_solution_primary direct
_atom_sites_solution_secondary difmap
_audit_creation_method SHELXL-97
_cell_angle_alpha 90.00
_cell_angle_beta 96.392(5)
_cell_angle_gamma 90.00
_cell_formula_units_Z 4
_cell_length_a 6.189(2)
_cell_length_b 8.581(3)
_cell_length_c 26.669(11)
_cell_measurement_reflns_used 2340
_cell_measurement_temperature 294(2)
_cell_measurement_theta_max 26.14
_cell_measurement_theta_min 3.07
_cell_volume 1407.5(9)
_computing_cell_refinement 'SAINT (Bruker, 1999)'
_computing_data_collection 'SMART (Bruker, 1999)'
_computing_data_reduction SAINT
_computing_molecular_graphics 'SHELXTL (Bruker, 1997)'
_computing_publication_material SHELXTL
_computing_structure_refinement 'SHELXL97 (Sheldrick, 1997)'
_computing_structure_solution 'SHELXS97 (Sheldrick, 1997)'
_diffrn_ambient_temperature 294(2)
_diffrn_measured_fraction_theta_full 0.995
_diffrn_measured_fraction_theta_max 0.995
_diffrn_measurement_device_type 'CCD area detector'
_diffrn_measurement_method '\f and \w scans'
_diffrn_radiation_monochromator graphite
_diffrn_radiation_source 'fine-focus sealed tube'
_diffrn_radiation_type MoK\a
_diffrn_radiation_wavelength 0.71073
_diffrn_reflns_av_R_equivalents 0.0168
_diffrn_reflns_av_sigmaI/netI 0.0186
_diffrn_reflns_limit_h_max 6
_diffrn_reflns_limit_h_min -7
_diffrn_reflns_limit_k_max 9
_diffrn_reflns_limit_k_min -10
_diffrn_reflns_limit_l_max 31
_diffrn_reflns_limit_l_min -31
_diffrn_reflns_number 7349
_diffrn_reflns_theta_full 25.03
_diffrn_reflns_theta_max 25.03
_diffrn_reflns_theta_min 2.49
_diffrn_standards_decay_% 0
_diffrn_standards_number 0
_exptl_absorpt_coefficient_mu 0.116
_exptl_absorpt_correction_T_max 0.9794
_exptl_absorpt_correction_T_min 0.9632
_exptl_absorpt_correction_type multi-scan
_exptl_absorpt_process_details '(SADABS; Sheldrick, 1996)'
_exptl_crystal_colour yellow
_exptl_crystal_density_diffrn 1.492
_exptl_crystal_density_method 'not measured'
_exptl_crystal_description block
_exptl_crystal_F_000 656
_exptl_crystal_size_max 0.24
_exptl_crystal_size_mid 0.20
_exptl_crystal_size_min 0.18
_refine_diff_density_max 0.113
_refine_diff_density_min -0.212
_refine_ls_extinction_method none
_refine_ls_goodness_of_fit_ref 1.033
_refine_ls_hydrogen_treatment mixed
_refine_ls_matrix_type full
_refine_ls_number_parameters 213
_refine_ls_number_reflns 2481
_refine_ls_number_restraints 0
_refine_ls_restrained_S_all 1.033
_refine_ls_R_factor_all 0.0455
_refine_ls_R_factor_gt 0.0335
_refine_ls_shift/su_max 0.000
_refine_ls_shift/su_mean 0.000
_refine_ls_structure_factor_coef Fsqd
_refine_ls_weighting_details 'calc w=1/[\s^2^(Fo^2^)+(0.0536P)^2^+0.1714P] where P=(Fo^2^+2Fc^2^)/3'
_refine_ls_weighting_scheme calc
_refine_ls_wR_factor_gt 0.0884
_refine_ls_wR_factor_ref 0.0962
_reflns_number_gt 1914
_reflns_number_total 2481
_reflns_threshold_expression I>2\s(I)
_cod_data_source_file is2002.cif
_cod_data_source_block I
_cod_depositor_comments
;
The following automatic conversions were performed:
'_symmetry_cell_setting' value 'Monoclinic' changed to 'monoclinic'
according to '/home/saulius/struct/CIF-dictionaries/cif_core.dic'
dictionary named 'cif_core.dic' version 2.4.1 from 2010-06-29.

Automatic conversion script
Id: cif_fix_enum 1527 2010-12-29 10:47:43Z saulius 

The following automatic conversions were performed:

'_symmetry_cell_setting' value 'Monoclinic' changed to 'monoclinic'
according to /home/saulius/struct/CIF-dictionaries/cif_core.dic
dictionary named 'cif_core.dic' version 2.4.1 from 2010-06-29.

Automatic conversion script
Id: cif_fix_values 1715 2011-07-08 13:25:40Z adriana 
;
_cod_original_sg_symbol_H-M 'P 21/n'
_cod_database_code 2208090
_cod_database_fobs_code 2208090

loop_
_symmetry_equiv_pos_as_xyz
'x, y, z'
'-x+1/2, y+1/2, -z+1/2'
'-x, -y, -z'
'x-1/2, -y-1/2, z-1/2'

loop_
_atom_site_label
_atom_site_fract_x
_atom_site_fract_y
_atom_site_fract_z
_atom_site_U_iso_or_equiv
_atom_site_adp_type
_atom_site_calc_flag
_atom_site_refinement_flags
_atom_site_occupancy
_atom_site_type_symbol
O1 0.3423(2) 0.45260(16) 0.24373(4) 0.0786(4) Uani d . 1 O
O2 0.0374(2) 0.57267(15) 0.24395(4) 0.0732(4) Uani d . 1 O
O3 -0.21341(15) 0.91196(13) 0.11194(4) 0.0544(3) Uani d . 1 O
O4 -0.05330(15) 0.93642(13) 0.04464(4) 0.0485(3) Uani d . 1 O
O5 1.16761(16) 0.67880(13) -0.15044(4) 0.0534(3) Uani d . 1 O
N1 0.2021(2) 0.54176(16) 0.22460(5) 0.0554(4) Uani d . 1 N
N2 -0.06467(17) 0.88067(13) 0.08692(4) 0.0396(3) Uani d . 1 N
N3 0.31318(19) 0.79195(15) 0.03573(4) 0.0410(3) Uani d . 1 N
H3 0.218(3) 0.856(2) 0.0209(6) 0.063(5) Uiso d . 1 H
N4 0.49046(17) 0.74551(14) 0.01246(4) 0.0407(3) Uani d . 1 N
C1 0.4396(2) 0.63427(17) 0.10686(5) 0.0438(4) Uani d . 1 C
H1 0.5617 0.6076 0.0914 0.053 Uiso calc R 1 H
C2 0.4153(2) 0.57340(18) 0.15287(6) 0.0468(4) Uani d . 1 C
H2 0.5199 0.5063 0.1685 0.056 Uiso calc R 1 H
C3 0.2329(2) 0.61192(16) 0.17645(5) 0.0430(3) Uani d . 1 C
C4 0.0793(2) 0.71209(16) 0.15458(5) 0.0413(3) Uani d . 1 C
H4 -0.0409 0.7378 0.1709 0.050 Uiso calc R 1 H
C5 0.1041(2) 0.77512(15) 0.10779(5) 0.0361(3) Uani d . 1 C
C6 0.2851(2) 0.73685(15) 0.08180(5) 0.0369(3) Uani d . 1 C
C7 0.4991(2) 0.80444(17) -0.03114(5) 0.0392(3) Uani d . 1 C
H7 0.3898 0.8727 -0.0439 0.047 Uiso calc R 1 H
C8 0.6728(2) 0.76941(16) -0.06176(5) 0.0366(3) Uani d . 1 C
C9 0.8453(2) 0.66906(16) -0.04617(5) 0.0394(3) Uani d . 1 C
H9 0.8509 0.6203 -0.0149 0.047 Uiso calc R 1 H
C10 1.0061(2) 0.64189(17) -0.07647(5) 0.0407(3) Uani d . 1 C
H10 1.1199 0.5748 -0.0657 0.049 Uiso calc R 1 H
C11 1.0002(2) 0.71415(16) -0.12336(5) 0.0394(3) Uani d . 1 C
C12 0.8303(2) 0.81308(17) -0.13959(5) 0.0405(3) Uani d . 1 C
H12 0.8245 0.8612 -0.1710 0.049 Uiso calc R 1 H
C13 0.6694(2) 0.83953(17) -0.10867(5) 0.0398(3) Uani d . 1 C
H13 0.5554 0.9063 -0.1196 0.048 Uiso calc R 1 H
C14 1.1818(3) 0.7624(2) -0.19634(6) 0.0601(5) Uani d . 1 C
H14A 1.0598 0.7361 -0.2203 0.090 Uiso calc R 1 H
H14B 1.3141 0.7347 -0.2098 0.090 Uiso calc R 1 H
H14C 1.1811 0.8723 -0.1897 0.090 Uiso calc R 1 H

loop_
_atom_site_aniso_label
_atom_site_aniso_U_11
_atom_site_aniso_U_22
_atom_site_aniso_U_33
_atom_site_aniso_U_12
_atom_site_aniso_U_13
_atom_site_aniso_U_23
O1 0.0997(10) 0.0805(9) 0.0560(7) 0.0226(8) 0.0102(7) 0.0210(7)
O2 0.0946(9) 0.0761(9) 0.0554(7) 0.0086(7) 0.0364(7) 0.0042(6)
O3 0.0427(6) 0.0635(7) 0.0608(7) 0.0119(5) 0.0231(5) 0.0002(5)
O4 0.0453(6) 0.0573(7) 0.0442(6) 0.0096(5) 0.0103(5) 0.0060(5)
O5 0.0477(6) 0.0642(7) 0.0528(6) 0.0114(5) 0.0257(5) 0.0062(5)
N1 0.0774(10) 0.0484(8) 0.0416(7) -0.0004(7) 0.0121(7) -0.0024(6)
N2 0.0341(6) 0.0406(7) 0.0454(7) 0.0001(5) 0.0098(5) -0.0048(5)
N3 0.0343(6) 0.0494(8) 0.0413(7) 0.0062(5) 0.0128(5) 0.0004(6)
N4 0.0339(6) 0.0468(7) 0.0435(7) 0.0018(5) 0.0133(5) -0.0047(5)
C1 0.0384(7) 0.0446(8) 0.0503(9) 0.0047(6) 0.0124(6) -0.0024(7)
C2 0.0481(8) 0.0431(9) 0.0494(9) 0.0051(6) 0.0055(7) 0.0009(7)
C3 0.0540(9) 0.0389(8) 0.0366(7) -0.0022(7) 0.0081(6) -0.0023(6)
C4 0.0450(8) 0.0379(8) 0.0430(8) -0.0030(6) 0.0142(6) -0.0090(6)
C5 0.0345(7) 0.0360(8) 0.0389(7) -0.0009(5) 0.0088(6) -0.0056(6)
C6 0.0346(7) 0.0355(7) 0.0415(8) -0.0035(6) 0.0080(6) -0.0057(6)
C7 0.0342(7) 0.0437(8) 0.0405(8) 0.0021(6) 0.0071(6) -0.0024(6)
C8 0.0332(7) 0.0385(8) 0.0389(7) -0.0019(6) 0.0073(6) -0.0048(6)
C9 0.0396(7) 0.0437(8) 0.0354(7) 0.0006(6) 0.0067(6) 0.0015(6)
C10 0.0358(7) 0.0429(8) 0.0439(8) 0.0053(6) 0.0058(6) 0.0001(6)
C11 0.0356(7) 0.0415(8) 0.0430(8) -0.0015(6) 0.0125(6) -0.0058(6)
C12 0.0422(8) 0.0452(8) 0.0347(7) -0.0003(6) 0.0067(6) 0.0009(6)
C13 0.0357(7) 0.0429(8) 0.0407(8) 0.0049(6) 0.0031(6) -0.0018(6)
C14 0.0614(10) 0.0671(11) 0.0573(10) 0.0039(8) 0.0313(8) 0.0054(9)

loop_
_atom_type_symbol
_atom_type_description
_atom_type_scat_dispersion_real
_atom_type_scat_dispersion_imag
_atom_type_scat_source
C C 0.0033 0.0016 'International Tables Vol C Tables 4.2.6.8 and 6.1.1.4'
H H 0.0000 0.0000 'International Tables Vol C Tables 4.2.6.8 and 6.1.1.4'
N N 0.0061 0.0033 'International Tables Vol C Tables 4.2.6.8 and 6.1.1.4'
O O 0.0106 0.0060 'International Tables Vol C Tables 4.2.6.8 and 6.1.1.4'

loop_
_geom_angle_atom_site_label_1
_geom_angle_atom_site_label_2
_geom_angle_atom_site_label_3
_geom_angle
_geom_angle_publ_flag
C11 O5 C14 117.74(11) ?
O2 N1 O1 123.06(14) ?
O2 N1 C3 118.84(14) ?
O1 N1 C3 118.09(13) ?
O3 N2 O4 122.36(12) ?
O3 N2 C5 118.80(12) ?
O4 N2 C5 118.84(10) ?
C6 N3 N4 119.99(12) yes
C6 N3 H3 119.3(10) ?
N4 N3 H3 120.7(11) ?
C7 N4 N3 114.37(12) yes
C2 C1 C6 122.04(13) ?
C2 C1 H1 119.0 ?
C6 C1 H1 119.0 ?
C1 C2 C3 119.62(14) ?
C1 C2 H2 120.2 ?
C3 C2 H2 120.2 ?
C4 C3 C2 121.22(13) ?
C4 C3 N1 119.09(13) ?
C2 C3 N1 119.67(14) ?
C3 C4 C5 119.35(12) ?
C3 C4 H4 120.3 ?
C5 C4 H4 120.3 ?
C4 C5 C6 121.48(13) ?
C4 C5 N2 116.37(11) ?
C6 C5 N2 122.15(12) no
N3 C6 C1 120.10(12) no
N3 C6 C5 123.62(13) no
C1 C6 C5 116.28(13) ?
N4 C7 C8 122.69(13) no
N4 C7 H7 118.7 ?
C8 C7 H7 118.7 ?
C13 C8 C9 118.03(12) ?
C13 C8 C7 118.68(12) no
C9 C8 C7 123.29(12) no
C10 C9 C8 120.69(13) ?
C10 C9 H9 119.7 ?
C8 C9 H9 119.7 ?
C9 C10 C11 120.37(13) ?
C9 C10 H10 119.8 ?
C11 C10 H10 119.8 ?
O5 C11 C12 124.60(13) ?
O5 C11 C10 115.57(12) ?
C12 C11 C10 119.83(12) ?
C13 C12 C11 119.21(13) ?
C13 C12 H12 120.4 ?
C11 C12 H12 120.4 ?
C12 C13 C8 121.87(13) ?
C12 C13 H13 119.1 ?
C8 C13 H13 119.1 ?
O5 C14 H14A 109.5 ?
O5 C14 H14B 109.5 ?
H14A C14 H14B 109.5 ?
O5 C14 H14C 109.5 ?
H14A C14 H14C 109.5 ?
H14B C14 H14C 109.5 ?

loop_
_geom_bond_atom_site_label_1
_geom_bond_atom_site_label_2
_geom_bond_distance
_geom_bond_publ_flag
O1 N1 1.2252(18) ?
O2 N1 1.2217(17) ?
O3 N2 1.2254(14) ?
O4 N2 1.2339(15) ?
O5 C11 1.3614(15) yes
O5 C14 1.4298(18) ?
N1 C3 1.4500(19) yes
N2 C5 1.4462(18) yes
N3 C6 1.3457(18) yes
N3 N4 1.3782(15) yes
N3 H3 0.869(18) ?
N4 C7 1.2746(18) yes
C1 C2 1.357(2) ?
C1 C6 1.412(2) no
C1 H1 0.9300 ?
C2 C3 1.392(2) ?
C2 H2 0.9300 ?
C3 C4 1.364(2) ?
C4 C5 1.3841(19) ?
C4 H4 0.9300 ?
C5 C6 1.4199(18) no
C7 C8 1.4516(18) no
C7 H7 0.9300 ?
C8 C13 1.3864(19) no
C8 C9 1.3984(19) no
C9 C10 1.3703(18) ?
C9 H9 0.9300 ?
C10 C11 1.393(2) ?
C10 H10 0.9300 ?
C11 C12 1.383(2) ?
C12 C13 1.3809(18) ?
C12 H12 0.9300 ?
C13 H13 0.9300 ?
C14 H14A 0.9600 ?
C14 H14B 0.9600 ?
C14 H14C 0.9600 ?

loop_
_geom_hbond_atom_site_label_D
_geom_hbond_atom_site_label_H
_geom_hbond_atom_site_label_A
_geom_hbond_site_symmetry_A
_geom_hbond_distance_DH
_geom_hbond_distance_HA
_geom_hbond_distance_DA
_geom_hbond_angle_DHA
_geom_hbond_publ_flag
N3 H3 O4 . 0.869(18) 1.984(17) 2.6189(17) 129.0(14) yes
N3 H3 O4 3_575 0.869(18) 2.620(18) 3.4419(19) 158.2(14) yes
C2 H2 O5 3_765 0.93 2.59 3.375(2) 143 yes
C14 H14B O2 4_664 0.96 2.56 3.188(3) 123 yes

loop_
_geom_torsion_atom_site_label_1
_geom_torsion_atom_site_label_2
_geom_torsion_atom_site_label_3
_geom_torsion_atom_site_label_4
_geom_torsion
C6 N3 N4 C7 179.55(12)
C6 C1 C2 C3 0.2(2)
C1 C2 C3 C4 -1.1(2)
C1 C2 C3 N1 177.35(13)
O2 N1 C3 C4 1.0(2)
O1 N1 C3 C4 -179.69(14)
O2 N1 C3 C2 -177.49(14)
O1 N1 C3 C2 1.8(2)
C2 C3 C4 C5 0.8(2)
N1 C3 C4 C5 -177.72(12)
C3 C4 C5 C6 0.5(2)
C3 C4 C5 N2 -179.86(12)
O3 N2 C5 C4 2.33(18)
O4 N2 C5 C4 -177.93(12)
O3 N2 C5 C6 -178.05(12)
O4 N2 C5 C6 1.69(19)
N4 N3 C6 C1 1.4(2)
N4 N3 C6 C5 -178.13(12)
C2 C1 C6 N3 -178.59(14)
C2 C1 C6 C5 1.0(2)
C4 C5 C6 N3 178.22(12)
N2 C5 C6 N3 -1.4(2)
C4 C5 C6 C1 -1.4(2)
N2 C5 C6 C1 179.02(12)
N3 N4 C7 C8 -179.74(12)
N4 C7 C8 C13 -179.72(13)
N4 C7 C8 C9 -0.3(2)
C13 C8 C9 C10 0.3(2)
C7 C8 C9 C10 -179.18(13)
C8 C9 C10 C11 0.0(2)
C14 O5 C11 C12 7.1(2)
C14 O5 C11 C10 -173.46(13)
C9 C10 C11 O5 -179.86(12)
C9 C10 C11 C12 -0.4(2)
O5 C11 C12 C13 179.85(13)
C10 C11 C12 C13 0.5(2)
C11 C12 C13 C8 -0.1(2)
C9 C8 C13 C12 -0.2(2)
C7 C8 C13 C12 179.25(13)

loop_
_cod_related_entry_id
_cod_related_entry_database
_cod_related_entry_code
1 ChemSpider 7858926
